data_7057427
loop_
_publ_author_name
'Haribabu, Jebiti'
'Tamizh, Manoharan Muthu'
'Balachandran, Chandrasekar'
'Arun, Yuvaraj'
'Bhuvanesh, Nattamai S. P.'
'Endo, Akira'
'Karvembu, Ramasamy'

_publ_section_title
;
 Synthesis, structures and mechanistic pathways of anticancer activity of
 palladium(ii) complexes with indole-3-carbaldehyde thiosemicarbazones
;
_journal_issue 13
_journal_name_full 'New Journal of Chemistry'
_journal_page_first 10818
_journal_paper_doi 10.1039/C7NJ03743K
_journal_volume 42
_journal_year 2018
_chemical_formula_moiety 'C12 H14 N4 S'
_chemical_formula_sum 'C12 H14 N4 S'
_chemical_formula_weight 246.33
_space_group_crystal_system monoclinic
_space_group_IT_number 14
_space_group_name_Hall '-P 2ybc'
_space_group_name_H-M_alt 'P 1 21/c 1'
_symmetry_space_group_name_Hall '-P 2ybc'
_symmetry_space_group_name_H-M 'P 1 21/c 1'
_atom_sites_solution_hydrogens geom
_audit_block_doi 10.5517/ccdc.csd.cc1ppj74
_audit_creation_date 2014-08-04
_audit_creation_method
;
Olex2 1.2-beta
(compiled 2013.09.17 svn.r2790 for OlexSys, GUI svn.r4601)
;
_audit_update_record
;
2017-08-19 deposited with the CCDC.
2018-05-09 downloaded from the CCDC.
;
_cell_angle_alpha 90
_cell_angle_beta 99.242(4)
_cell_angle_gamma 90
_cell_formula_units_Z 4
_cell_length_a 15.073(5)
_cell_length_b 4.9158(16)
_cell_length_c 16.419(5)
_cell_measurement_reflns_used 5059
_cell_measurement_temperature 110.15
_cell_measurement_theta_max 27.316
_cell_measurement_theta_min 2.514
_cell_volume 1200.8(7)
_computing_data_reduction 'SAINT v8.27A (Bruker, 2012)'
_computing_molecular_graphics
;
O. V. Dolomanov, L. J. Bourhis, R. J. Gildea, J. A. K. Howard and H. Puschmann,
OLEX2: a complete structure solution, refinement and analysis program.
J. Appl. Cryst. (2009). 42, 339-341.
;
_computing_publication_material
;
O. V. Dolomanov, L. J. Bourhis, R. J. Gildea, J. A. K. Howard and H. Puschmann,
OLEX2: a complete structure solution, refinement and analysis program.
J. Appl. Cryst. (2009). 42, 339-341.
;
_computing_structure_refinement
;
SHELX, G.M. Sheldrick, Acta Cryst.
(2008). A64, 112-122
;
_diffrn_ambient_temperature 110.15
_diffrn_measured_fraction_theta_full 0.998
_diffrn_measured_fraction_theta_max 0.987
_diffrn_measurement_device_type 'Bruker APEX-II CCD'
_diffrn_measurement_method '\f and \w scans'
_diffrn_radiation_monochromator graphite
_diffrn_radiation_type MoK\a
_diffrn_radiation_wavelength 0.71073
_diffrn_reflns_av_R_equivalents 0.0387
_diffrn_reflns_av_unetI/netI 0.0297
_diffrn_reflns_Laue_measured_fraction_full 0.998
_diffrn_reflns_Laue_measured_fraction_max 0.987
_diffrn_reflns_limit_h_max 19
_diffrn_reflns_limit_h_min -19
_diffrn_reflns_limit_k_max 6
_diffrn_reflns_limit_k_min -6
_diffrn_reflns_limit_l_max 21
_diffrn_reflns_limit_l_min -20
_diffrn_reflns_number 12650
_diffrn_reflns_point_group_measured_fraction_full 0.998
_diffrn_reflns_point_group_measured_fraction_max 0.987
_diffrn_reflns_theta_full 25.242
_diffrn_reflns_theta_max 27.360
_diffrn_reflns_theta_min 2.514
_diffrn_standards_number 0
_exptl_absorpt_coefficient_mu 0.252
_exptl_absorpt_correction_T_max 0.7456
_exptl_absorpt_correction_T_min 0.6390
_exptl_absorpt_correction_type multi-scan
_exptl_absorpt_process_details
;
SADABS-2012/1 (Bruker,2012) was used for absorption correction.
wR2(int) was 0.1549 before and 0.0495 after correction.
The Ratio of minimum to maximum transmission is 0.8570.
The \l/2 correction factor is 0.0015.
;
_exptl_crystal_colour colourless
_exptl_crystal_colour_primary colourless
_exptl_crystal_density_diffrn 1.363
_exptl_crystal_description needle
_exptl_crystal_F_000 520
_exptl_crystal_size_max 0.57
_exptl_crystal_size_mid 0.31
_exptl_crystal_size_min 0.22
_refine_diff_density_max 0.289
_refine_diff_density_min -0.273
_refine_diff_density_rms 0.048
_refine_ls_extinction_method none
_refine_ls_goodness_of_fit_ref 1.026
_refine_ls_hydrogen_treatment constr
_refine_ls_matrix_type full
_refine_ls_number_parameters 155
_refine_ls_number_reflns 2698
_refine_ls_number_restraints 0
_refine_ls_restrained_S_all 1.026
_refine_ls_R_factor_all 0.0410
_refine_ls_R_factor_gt 0.0348
_refine_ls_shift/su_max 0.001
_refine_ls_shift/su_mean 0.000
_refine_ls_structure_factor_coef Fsqd
_refine_ls_weighting_details 'w=1/[\s^2^(Fo^2^)+(0.0324P)^2^+0.8336P] where P=(Fo^2^+2Fc^2^)/3'
_refine_ls_weighting_scheme calc
_refine_ls_wR_factor_gt 0.0816
_refine_ls_wR_factor_ref 0.0847
_reflns_Friedel_coverage 0.000
_reflns_number_gt 2379
_reflns_number_total 2698
_reflns_threshold_expression 'I > 2\s(I)'
_cod_data_source_file c7nj03743k2.cif
_cod_data_source_block jh1nl5
_cod_depositor_comments 'Adding full bibliography for 7057427--7057432.cif.'
_cod_original_cell_volume 1200.7(7)
_cod_database_code 7057427
_shelxl_version_number 2013-4
_shelx_space_group_comment
;
The symmetry employed for this shelxl refinement is uniquely defined
by the following loop, which should always be used as a source of
symmetry information in preference to the above space-group names.
They are only intended as comments.
;
_shelx_estimated_absorpt_t_max 0.947
_shelx_estimated_absorpt_t_min 0.870
_olex2_refinement_description
;
1. Fixed Uiso
 At 1.2 times of:
  All C(H) groups, All C(H,H) groups, All N(H) groups
 At 1.5 times of:
  All C(H,H,H) groups
2.a Secondary CH2 refined with riding coordinates:
 C11(H11A,H11B)
2.b Aromatic/amide H refined with riding coordinates:
 N1(H1), N3(H3), N4(H4), C2(H2), C3(H3A), C4(H4A), C5(H5), C8(H8), C9(H9)
2.c Idealised Me refined as rotating group:
 C12(H12A,H12B,H12C)
;

loop_
_space_group_symop_operation_xyz
'x, y, z'
'-x, y+1/2, -z+1/2'
'-x, -y, -z'
'x, -y-1/2, z-1/2'

loop_
_atom_site_label
_atom_site_type_symbol
_atom_site_fract_x
_atom_site_fract_y
_atom_site_fract_z
_atom_site_U_iso_or_equiv
_atom_site_adp_type
_atom_site_occupancy
_atom_site_site_symmetry_order
_atom_site_calc_flag
_atom_site_refinement_flags_posn
_atom_site_refinement_flags_adp
S1 S 0.89743(2) -0.10704(8) 0.57126(2) 0.01678(11) Uani 1 1 d . .
N1 N 0.84277(9) 1.1154(3) 0.20186(8) 0.0221(3) Uani 1 1 d . .
H1 H 0.8578 1.2510 0.1718 0.027 Uiso 1 1 calc R U
N2 N 0.84652(8) 0.4165(2) 0.38928(7) 0.0155(3) Uani 1 1 d . .
N3 N 0.89157(8) 0.2618(2) 0.45310(7) 0.0146(3) Uani 1 1 d . .
H3 H 0.9496 0.2842 0.4696 0.018 Uiso 1 1 calc R U
N4 N 0.75834(8) 0.0523(3) 0.45982(8) 0.0187(3) Uani 1 1 d . .
H4 H 0.7351 0.1660 0.4207 0.022 Uiso 1 1 calc R U
C1 C 0.75717(11) 1.0141(3) 0.19902(9) 0.0206(3) Uani 1 1 d . .
C2 C 0.67684(12) 1.0962(3) 0.15139(10) 0.0278(4) Uani 1 1 d . .
H2 H 0.6752 1.2415 0.1130 0.033 Uiso 1 1 calc R U
C3 C 0.59993(12) 0.9596(4) 0.16189(10) 0.0304(4) Uani 1 1 d . .
H3A H 0.5441 1.0126 0.1304 0.037 Uiso 1 1 calc R U
C4 C 0.60201(11) 0.7438(4) 0.21796(10) 0.0276(4) Uani 1 1 d . .
H4A H 0.5478 0.6528 0.2237 0.033 Uiso 1 1 calc R U
C5 C 0.68178(10) 0.6615(3) 0.26496(9) 0.0217(3) Uani 1 1 d . .
H5 H 0.6827 0.5148 0.3028 0.026 Uiso 1 1 calc R U
C6 C 0.76136(10) 0.7974(3) 0.25608(8) 0.0172(3) Uani 1 1 d . .
C7 C 0.85453(10) 0.7742(3) 0.29382(8) 0.0167(3) Uani 1 1 d . .
C8 C 0.90029(11) 0.9733(3) 0.25829(9) 0.0192(3) Uani 1 1 d . .
H8 H 0.9631 1.0061 0.2715 0.023 Uiso 1 1 calc R U
C9 C 0.89426(10) 0.5946(3) 0.35875(8) 0.0154(3) Uani 1 1 d . .
H9 H 0.9567 0.6078 0.3794 0.019 Uiso 1 1 calc R U
C10 C 0.84545(9) 0.0764(3) 0.48957(8) 0.0143(3) Uani 1 1 d . .
C11 C 0.69886(10) -0.1485(3) 0.48737(10) 0.0231(3) Uani 1 1 d . .
H11A H 0.7086 -0.1549 0.5484 0.028 Uiso 1 1 calc R U
H11B H 0.7123 -0.3307 0.4667 0.028 Uiso 1 1 calc R U
C12 C 0.60206(11) -0.0741(4) 0.45534(11) 0.0319(4) Uani 1 1 d . .
H12A H 0.5923 -0.0730 0.3949 0.048 Uiso 1 1 calc R U
H12B H 0.5892 0.1068 0.4756 0.048 Uiso 1 1 calc R U
H12C H 0.5621 -0.2080 0.4748 0.048 Uiso 1 1 calc R U

loop_
_atom_site_aniso_label
_atom_site_aniso_U_11
_atom_site_aniso_U_22
_atom_site_aniso_U_33
_atom_site_aniso_U_23
_atom_site_aniso_U_13
_atom_site_aniso_U_12
S1 0.01912(19) 0.01851(19) 0.01264(17) 0.00325(14) 0.00237(13) 0.00311(14)
N1 0.0377(8) 0.0150(6) 0.0140(6) 0.0027(5) 0.0054(5) -0.0005(6)
N2 0.0198(6) 0.0154(6) 0.0111(6) 0.0014(5) 0.0019(5) 0.0035(5)
N3 0.0143(6) 0.0159(6) 0.0131(6) 0.0025(5) 0.0007(4) 0.0020(5)
N4 0.0150(6) 0.0220(7) 0.0185(6) 0.0050(5) 0.0011(5) 0.0013(5)
C1 0.0335(9) 0.0152(7) 0.0129(7) -0.0025(6) 0.0031(6) 0.0041(6)
C2 0.0436(10) 0.0217(8) 0.0162(7) 0.0018(6) -0.0011(7) 0.0106(7)
C3 0.0317(9) 0.0333(10) 0.0232(8) -0.0036(7) -0.0050(7) 0.0150(8)
C4 0.0249(8) 0.0325(9) 0.0246(8) -0.0038(7) 0.0019(6) 0.0046(7)
C5 0.0252(8) 0.0218(8) 0.0181(7) -0.0001(6) 0.0031(6) 0.0032(6)
C6 0.0257(8) 0.0143(7) 0.0113(6) -0.0023(5) 0.0027(6) 0.0045(6)
C7 0.0237(8) 0.0137(7) 0.0129(6) -0.0032(5) 0.0039(6) 0.0012(6)
C8 0.0274(8) 0.0170(7) 0.0134(7) -0.0016(6) 0.0043(6) -0.0006(6)
C9 0.0192(7) 0.0148(7) 0.0127(6) -0.0024(5) 0.0036(5) 0.0015(5)
C10 0.0176(7) 0.0140(7) 0.0117(6) -0.0022(5) 0.0037(5) 0.0028(5)
C11 0.0192(7) 0.0248(8) 0.0265(8) -0.0007(7) 0.0071(6) -0.0034(6)
C12 0.0193(8) 0.0460(11) 0.0303(9) -0.0063(8) 0.0041(7) -0.0041(7)

loop_
_atom_type_symbol
_atom_type_description
_atom_type_scat_dispersion_real
_atom_type_scat_dispersion_imag
_atom_type_scat_source
C C 0.0033 0.0016 'International Tables Vol C Tables 4.2.6.8 and 6.1.1.4'
H H 0.0000 0.0000 'International Tables Vol C Tables 4.2.6.8 and 6.1.1.4'
N N 0.0061 0.0033 'International Tables Vol C Tables 4.2.6.8 and 6.1.1.4'
S S 0.1246 0.1234 'International Tables Vol C Tables 4.2.6.8 and 6.1.1.4'

loop_
_geom_angle_atom_site_label_1
_geom_angle_atom_site_label_2
_geom_angle_atom_site_label_3
_geom_angle
C1 N1 H1 125.4
C8 N1 H1 125.4
C8 N1 C1 109.21(13)
C9 N2 N3 115.67(12)
N2 N3 H3 120.5
C10 N3 N2 119.01(12)
C10 N3 H3 120.5
C10 N4 H4 117.7
C10 N4 C11 124.59(13)
C11 N4 H4 117.7
N1 C1 C2 129.79(15)
N1 C1 C6 107.97(13)
C2 C1 C6 122.24(16)
C1 C2 H2 121.2
C3 C2 C1 117.58(16)
C3 C2 H2 121.2
C2 C3 H3A 119.3
C2 C3 C4 121.46(16)
C4 C3 H3A 119.3
C3 C4 H4A 119.5
C5 C4 C3 120.95(17)
C5 C4 H4A 119.5
C4 C5 H5 120.5
C4 C5 C6 119.04(15)
C6 C5 H5 120.5
C1 C6 C7 106.31(13)
C5 C6 C1 118.72(14)
C5 C6 C7 134.97(14)
C8 C7 C6 106.25(13)
C8 C7 C9 124.88(14)
C9 C7 C6 128.79(14)
N1 C8 C7 110.26(14)
N1 C8 H8 124.9
C7 C8 H8 124.9
N2 C9 C7 120.97(13)
N2 C9 H9 119.5
C7 C9 H9 119.5
N3 C10 S1 120.37(11)
N4 C10 S1 123.03(11)
N4 C10 N3 116.57(13)
N4 C11 H11A 109.7
N4 C11 H11B 109.7
N4 C11 C12 109.63(14)
H11A C11 H11B 108.2
C12 C11 H11A 109.7
C12 C11 H11B 109.7
C11 C12 H12A 109.5
C11 C12 H12B 109.5
C11 C12 H12C 109.5
H12A C12 H12B 109.5
H12A C12 H12C 109.5
H12B C12 H12C 109.5

loop_
_geom_bond_atom_site_label_1
_geom_bond_atom_site_label_2
_geom_bond_distance
S1 C10 1.6995(15)
N1 H1 0.8800
N1 C1 1.377(2)
N1 C8 1.357(2)
N2 N3 1.3818(16)
N2 C9 1.2849(19)
N3 H3 0.8800
N3 C10 1.3437(18)
N4 H4 0.8800
N4 C10 1.3306(19)
N4 C11 1.454(2)
C1 C2 1.392(2)
C1 C6 1.413(2)
C2 H2 0.9500
C2 C3 1.374(3)
C3 H3A 0.9500
C3 C4 1.402(3)
C4 H4A 0.9500
C4 C5 1.381(2)
C5 H5 0.9500
C5 C6 1.401(2)
C6 C7 1.445(2)
C7 C8 1.380(2)
C7 C9 1.439(2)
C8 H8 0.9500
C9 H9 0.9500
C11 H11A 0.9900
C11 H11B 0.9900
C11 C12 1.514(2)
C12 H12A 0.9800
C12 H12B 0.9800
C12 H12C 0.9800

loop_
_geom_hbond_atom_site_label_D
_geom_hbond_atom_site_label_H
_geom_hbond_atom_site_label_A
_geom_hbond_distance_DH
_geom_hbond_distance_HA
_geom_hbond_distance_DA
_geom_hbond_angle_DHA
_geom_hbond_site_symmetry_A
N1 H1 S1 0.88 2.54 3.4182(15) 173.6 4_575
N3 H3 S1 0.88 2.65 3.3558(16) 138.0 3_756

loop_
_geom_torsion_atom_site_label_1
_geom_torsion_atom_site_label_2
_geom_torsion_atom_site_label_3
_geom_torsion_atom_site_label_4
_geom_torsion
N1 C1 C2 C3 -179.13(15)
N1 C1 C6 C5 179.54(13)
N1 C1 C6 C7 0.16(16)
N2 N3 C10 S1 -177.04(10)
N2 N3 C10 N4 1.16(19)
N3 N2 C9 C7 -178.00(12)
C1 N1 C8 C7 0.29(17)
C1 C2 C3 C4 -0.5(2)
C1 C6 C7 C8 0.00(16)
C1 C6 C7 C9 176.69(14)
C2 C1 C6 C5 -0.1(2)
C2 C1 C6 C7 -179.49(14)
C2 C3 C4 C5 0.2(3)
C3 C4 C5 C6 0.1(2)
C4 C5 C6 C1 -0.2(2)
C4 C5 C6 C7 178.99(16)
C5 C6 C7 C8 -179.22(16)
C5 C6 C7 C9 -2.5(3)
C6 C1 C2 C3 0.4(2)
C6 C7 C8 N1 -0.18(16)
C6 C7 C9 N2 2.9(2)
C8 N1 C1 C2 179.34(16)
C8 N1 C1 C6 -0.28(16)
C8 C7 C9 N2 179.06(14)
C9 N2 N3 C10 178.22(12)
C9 C7 C8 N1 -177.02(13)
C10 N4 C11 C12 166.61(14)
C11 N4 C10 S1 -6.1(2)
C11 N4 C10 N3 175.70(13)
